data_2240830
loop_
_publ_author_name
'Singh, Vikram Dev'
Kamni
'Amina, Musarat'
'Al-Musayeib, Nawal'
'Anthal, Sumati'
'Kant, Rajni'

_publ_section_title
;
 Crystal structure of
 15,16-epoxy-7\b,9\a-dihydroxylabdane-13(16),14-dien-6-one
;
_journal_issue 7
_journal_name_full 'Acta Crystallographica Section E'
_journal_page_first o483
_journal_page_last o484
_journal_paper_doi 10.1107/S2056989015011214
_journal_volume 71
_journal_year 2015
_chemical_formula_iupac 'C20 H30 O4'
_chemical_formula_moiety 'C20 H30 O4'
_chemical_formula_sum 'C20 H30 O4'
_chemical_formula_weight 334.44
_chemical_name_systematic
;
15,16-Epoxy-7\b,9\a-dihydroxylabdane-13(16),14-dien-6-one
;
_space_group_IT_number 19
_symmetry_cell_setting orthorhombic
_symmetry_space_group_name_Hall 'P 2ac 2ab'
_symmetry_space_group_name_H-M 'P 21 21 21'
_atom_sites_solution_hydrogens geom
_atom_sites_solution_primary direct
_atom_sites_solution_secondary difmap
_audit_creation_method SHELXL-97
_cell_angle_alpha 90.00
_cell_angle_beta 90.00
_cell_angle_gamma 90.00
_cell_formula_units_Z 4
_cell_length_a 8.5757(7)
_cell_length_b 9.2957(8)
_cell_length_c 22.994(2)
_cell_measurement_temperature 293(2)
_cell_measurement_theta_max 27.3000
_cell_measurement_theta_min 4.1820
_cell_volume 1833.0(3)
_computing_cell_refinement
;
CrysAlis PRO (Oxford Diffraction, 2010)
;
_computing_data_collection
;
CrysAlis PRO (Oxford Diffraction, 2010)
;
_computing_data_reduction
;
CrysAlis PRO (Oxford Diffraction, 2010)
;
_computing_molecular_graphics
;
ORTEP-3 for Windows (Farrugia, 2012)
;
_computing_publication_material
;
PLATON (Spek, 2009)
;
_computing_structure_refinement
;
SHELXL97 (Sheldrick, 2008)
;
_computing_structure_solution
;
SHELXS97 (Sheldrick, 2008)
;
_diffrn_ambient_temperature 293(2)
_diffrn_detector_area_resol_mean 16.1049
_diffrn_measured_fraction_theta_full 0.996
_diffrn_measured_fraction_theta_max 0.996
_diffrn_measurement_device_type 'Oxford Diffraction Xcalibur Sapphire3'
_diffrn_measurement_method '\w scans'
_diffrn_radiation_monochromator graphite
_diffrn_radiation_source 'fine-focus sealed tube'
_diffrn_radiation_type MoK\a
_diffrn_radiation_wavelength 0.71073
_diffrn_reflns_av_R_equivalents 0.0212
_diffrn_reflns_av_sigmaI/netI 0.0572
_diffrn_reflns_limit_h_max 6
_diffrn_reflns_limit_h_min -10
_diffrn_reflns_limit_k_max 9
_diffrn_reflns_limit_k_min -11
_diffrn_reflns_limit_l_max 28
_diffrn_reflns_limit_l_min -14
_diffrn_reflns_number 5318
_diffrn_reflns_theta_full 26.00
_diffrn_reflns_theta_max 26.00
_diffrn_reflns_theta_min 3.54
_diffrn_standards_decay_% 0
_diffrn_standards_interval_count 0
_diffrn_standards_interval_time 0
_diffrn_standards_number 0
_exptl_absorpt_coefficient_mu 0.083
_exptl_absorpt_correction_T_max 1.00000
_exptl_absorpt_correction_T_min 0.86537
_exptl_absorpt_correction_type multi-scan
_exptl_absorpt_process_details
;
(CrysAlis PRO; Oxford Diffraction, 2010)
;
_exptl_crystal_colour white
_exptl_crystal_density_diffrn 1.212
_exptl_crystal_density_method 'not measured'
_exptl_crystal_description block
_exptl_crystal_F_000 728
_exptl_crystal_size_max 0.30
_exptl_crystal_size_mid 0.20
_exptl_crystal_size_min 0.20
_refine_diff_density_max 0.124
_refine_diff_density_min -0.143
_refine_ls_extinction_coef 0.0048(14)
_refine_ls_extinction_expression Fc^*^=kFc[1+0.001xFc^2^\l^3^/sin(2\q)]^-1/4^
_refine_ls_extinction_method
;
SHELXL97 (Sheldrick, 2008)
;
_refine_ls_goodness_of_fit_ref 1.021
_refine_ls_hydrogen_treatment mixed
_refine_ls_matrix_type full
_refine_ls_number_parameters 226
_refine_ls_number_reflns 3554
_refine_ls_number_restraints 0
_refine_ls_restrained_S_all 1.021
_refine_ls_R_factor_all 0.0849
_refine_ls_R_factor_gt 0.0524
_refine_ls_shift/su_max 0.001
_refine_ls_shift/su_mean 0.000
_refine_ls_structure_factor_coef Fsqd
_refine_ls_weighting_details 'calc w=1/[\s^2^(Fo^2^)+(0.0448P)^2^+0.0670P] where P=(Fo^2^+2Fc^2^)/3'
_refine_ls_weighting_scheme calc
_refine_ls_wR_factor_gt 0.0991
_refine_ls_wR_factor_ref 0.1153
_reflns_number_gt 2457
_reflns_number_total 3554
_reflns_threshold_expression I>2\s(I)
_cod_data_source_file lh5767sup1.cf
_cod_data_source_block I
_cod_database_code 2240830

loop_
_symmetry_equiv_pos_as_xyz
'x, y, z'
'-x+1/2, -y, z+1/2'
'-x, y+1/2, -z+1/2'
'x+1/2, -y+1/2, -z'

loop_
_atom_site_type_symbol
_atom_site_label
_atom_site_fract_x
_atom_site_fract_y
_atom_site_fract_z
_atom_site_U_iso_or_equiv
_atom_site_adp_type
_atom_site_calc_flag
_atom_site_refinement_flags
_atom_site_occupancy
_atom_site_symmetry_multiplicity
O O3 0.31780(19) 0.20597(18) 0.05469(7) 0.0475(5) Uani d . 1 1
H H3 0.3066 0.2523 0.0246 0.071 Uiso calc R 1 1
C C9 0.2680(3) 0.2912(3) 0.10343(10) 0.0346(5) Uani d . 1 1
C C10 0.2913(2) 0.1911(3) 0.15784(10) 0.0342(6) Uani d . 1 1
C C5 0.1913(3) 0.0511(3) 0.14935(10) 0.0359(6) Uani d . 1 1
H H5 0.2247 0.0130 0.1116 0.043 Uiso calc R 1 1
C C1 0.4627(3) 0.1443(3) 0.16192(12) 0.0477(7) Uani d . 1 1
H H1A 0.4966 0.1127 0.1238 0.057 Uiso calc R 1 1
H H1B 0.5251 0.2274 0.1724 0.057 Uiso calc R 1 1
C C6 0.0239(3) 0.0936(3) 0.14021(11) 0.0412(6) Uani d . 1 1
O O2 -0.1636(2) 0.2232(3) 0.08150(12) 0.0757(7) Uani d . 1 1
O O1 -0.0871(2) 0.0563(2) 0.16925(8) 0.0650(6) Uani d . 1 1
C C8 0.0939(3) 0.3308(3) 0.09553(11) 0.0422(6) Uani d . 1 1
H H8 0.0592 0.3799 0.1309 0.051 Uiso calc R 1 1
C C11 0.3672(3) 0.4308(3) 0.10900(10) 0.0436(6) Uani d . 1 1
H H11A 0.2981 0.5095 0.1192 0.052 Uiso calc R 1 1
H H11B 0.4401 0.4184 0.1408 0.052 Uiso calc R 1 1
C C12 0.4588(3) 0.4737(3) 0.05478(12) 0.0598(8) Uani d . 1 1
H H12A 0.5309 0.3971 0.0449 0.072 Uiso calc R 1 1
H H12B 0.3871 0.4854 0.0225 0.072 Uiso calc R 1 1
C C17 0.0631(3) 0.4306(3) 0.04419(13) 0.0634(8) Uani d . 1 1
H H17A 0.1023 0.3874 0.0092 0.095 Uiso calc R 1 1
H H17B 0.1147 0.5209 0.0506 0.095 Uiso calc R 1 1
H H17C -0.0471 0.4464 0.0404 0.095 Uiso calc R 1 1
C C4 0.2190(3) -0.0753(3) 0.19275(11) 0.0488(7) Uani d . 1 1
C C7 -0.0025(3) 0.1927(3) 0.08904(12) 0.0487(7) Uani d . 1 1
H H7 0.0339 0.1429 0.0540 0.058 Uiso calc R 1 1
C C20 0.2425(3) 0.2737(3) 0.21285(10) 0.0457(7) Uani d . 1 1
H H20A 0.1320 0.2644 0.2184 0.068 Uiso calc R 1 1
H H20B 0.2688 0.3735 0.2085 0.068 Uiso calc R 1 1
H H20C 0.2961 0.2348 0.2459 0.068 Uiso calc R 1 1
C C2 0.4949(3) 0.0249(3) 0.20529(14) 0.0648(9) Uani d . 1 1
H H2A 0.6042 -0.0017 0.2034 0.078 Uiso calc R 1 1
H H2B 0.4733 0.0592 0.2443 0.078 Uiso calc R 1 1
O O4 0.6221(3) 0.8402(3) 0.05881(12) 0.1051(9) Uani d . 1 1
C C3 0.3952(3) -0.1058(3) 0.19269(14) 0.0638(8) Uani d . 1 1
H H3A 0.4174 -0.1790 0.2216 0.077 Uiso calc R 1 1
H H3B 0.4243 -0.1442 0.1550 0.077 Uiso calc R 1 1
C C13 0.5481(3) 0.6103(3) 0.06312(12) 0.0541(8) Uani d . 1 1
C C18 0.1353(4) -0.2094(3) 0.16993(14) 0.0689(9) Uani d . 1 1
H H18A 0.1656 -0.2266 0.1303 0.103 Uiso calc R 1 1
H H18B 0.0246 -0.1948 0.1718 0.103 Uiso calc R 1 1
H H18C 0.1632 -0.2909 0.1934 0.103 Uiso calc R 1 1
C C19 0.1641(4) -0.0495(3) 0.25525(11) 0.0653(9) Uani d . 1 1
H H19A 0.1759 -0.1363 0.2774 0.098 Uiso calc R 1 1
H H19B 0.0563 -0.0214 0.2550 0.098 Uiso calc R 1 1
H H19C 0.2255 0.0255 0.2725 0.098 Uiso calc R 1 1
C C14 0.6804(4) 0.6324(4) 0.09808(14) 0.0708(9) Uani d . 1 1
H H14 0.7311 0.5626 0.1200 0.085 Uiso calc R 1 1
C C16 0.5176(5) 0.7401(4) 0.04063(15) 0.0877(12) Uani d . 1 1
H H16 0.4350 0.7594 0.0156 0.105 Uiso calc R 1 1
C C15 0.7203(4) 0.7698(4) 0.09435(15) 0.0841(11) Uani d . 1 1
H H15 0.8043 0.8115 0.1136 0.101 Uiso calc R 1 1
H H2 -0.195(4) 0.203(4) 0.1169(13) 0.076(12) Uiso d . 1 1

loop_
_atom_site_aniso_label
_atom_site_aniso_U_11
_atom_site_aniso_U_22
_atom_site_aniso_U_33
_atom_site_aniso_U_12
_atom_site_aniso_U_13
_atom_site_aniso_U_23
O3 0.0644(11) 0.0427(11) 0.0354(9) -0.0007(10) 0.0092(8) -0.0046(8)
C9 0.0398(12) 0.0324(14) 0.0317(12) -0.0025(12) 0.0025(10) -0.0027(10)
C10 0.0322(11) 0.0365(14) 0.0337(13) -0.0049(11) 0.0018(10) 0.0005(10)
C5 0.0356(12) 0.0343(14) 0.0377(13) -0.0017(12) -0.0004(11) -0.0019(11)
C1 0.0355(13) 0.0496(17) 0.0581(17) -0.0036(13) -0.0021(12) 0.0088(14)
C6 0.0405(13) 0.0324(15) 0.0509(16) -0.0077(13) -0.0044(12) -0.0072(11)
O2 0.0461(11) 0.0863(19) 0.0947(19) -0.0021(12) -0.0218(12) 0.0208(14)
O1 0.0430(10) 0.0689(15) 0.0832(14) -0.0102(11) 0.0058(10) 0.0128(12)
C8 0.0454(13) 0.0374(16) 0.0437(15) 0.0028(13) -0.0043(12) -0.0006(11)
C11 0.0549(15) 0.0384(16) 0.0375(14) -0.0099(14) 0.0024(12) -0.0008(12)
C12 0.077(2) 0.055(2) 0.0471(16) -0.0151(17) 0.0081(15) 0.0007(14)
C17 0.0685(18) 0.054(2) 0.068(2) -0.0020(18) -0.0158(15) 0.0139(15)
C4 0.0489(14) 0.0418(18) 0.0556(17) -0.0050(14) -0.0046(13) 0.0104(13)
C7 0.0411(14) 0.0544(19) 0.0507(16) -0.0001(14) -0.0141(12) -0.0001(13)
C20 0.0518(14) 0.0462(17) 0.0390(14) -0.0087(14) -0.0015(12) -0.0012(12)
C2 0.0417(14) 0.073(2) 0.079(2) 0.0017(16) -0.0102(16) 0.0243(17)
O4 0.134(2) 0.0734(18) 0.1079(19) -0.0477(18) -0.0138(19) 0.0282(16)
C3 0.0555(16) 0.051(2) 0.085(2) 0.0089(16) -0.0046(16) 0.0230(16)
C13 0.0673(18) 0.0552(19) 0.0396(15) -0.0193(16) 0.0063(14) 0.0062(14)
C18 0.078(2) 0.0350(18) 0.094(2) -0.0063(17) -0.0047(18) 0.0069(16)
C19 0.0691(18) 0.071(2) 0.0562(19) -0.0155(19) 0.0009(16) 0.0186(16)
C14 0.0682(19) 0.074(3) 0.070(2) -0.011(2) -0.0080(17) 0.0168(18)
C16 0.103(3) 0.075(3) 0.085(3) -0.037(2) -0.030(2) 0.032(2)
C15 0.085(2) 0.090(3) 0.077(2) -0.043(2) -0.010(2) 0.008(2)

loop_
_atom_type_symbol
_atom_type_description
_atom_type_scat_dispersion_real
_atom_type_scat_dispersion_imag
_atom_type_scat_source
C C 0.0033 0.0016 'International Tables Vol C Tables 4.2.6.8 and 6.1.1.4'
H H 0.0000 0.0000 'International Tables Vol C Tables 4.2.6.8 and 6.1.1.4'
O O 0.0106 0.0060 'International Tables Vol C Tables 4.2.6.8 and 6.1.1.4'

loop_
_geom_angle_atom_site_label_1
_geom_angle_atom_site_label_2
_geom_angle_atom_site_label_3
_geom_angle
C9 O3 H3 109.5
O3 C9 C8 109.01(18)
O3 C9 C11 111.19(17)
C8 C9 C11 109.78(19)
O3 C9 C10 104.86(18)
C8 C9 C10 110.88(18)
C11 C9 C10 111.01(18)
C1 C10 C20 110.6(2)
C1 C10 C5 107.2(2)
C20 C10 C5 111.54(18)
C1 C10 C9 109.75(18)
C20 C10 C9 108.94(19)
C5 C10 C9 108.79(17)
C6 C5 C4 115.7(2)
C6 C5 C10 108.70(19)
C4 C5 C10 117.47(18)
C6 C5 H5 104.5
C4 C5 H5 104.5
C10 C5 H5 104.5
C2 C1 C10 114.9(2)
C2 C1 H1A 108.5
C10 C1 H1A 108.5
C2 C1 H1B 108.5
C10 C1 H1B 108.5
H1A C1 H1B 107.5
O1 C6 C5 126.6(2)
O1 C6 C7 119.0(2)
C5 C6 C7 114.3(2)
C7 O2 H2 98(2)
C17 C8 C7 109.9(2)
C17 C8 C9 113.7(2)
C7 C8 C9 109.4(2)
C17 C8 H8 107.9
C7 C8 H8 107.9
C9 C8 H8 107.9
C12 C11 C9 115.6(2)
C12 C11 H11A 108.4
C9 C11 H11A 108.4
C12 C11 H11B 108.4
C9 C11 H11B 108.4
H11A C11 H11B 107.4
C13 C12 C11 112.4(2)
C13 C12 H12A 109.1
C11 C12 H12A 109.1
C13 C12 H12B 109.1
C11 C12 H12B 109.1
H12A C12 H12B 107.9
C8 C17 H17A 109.5
C8 C17 H17B 109.5
H17A C17 H17B 109.5
C8 C17 H17C 109.5
H17A C17 H17C 109.5
H17B C17 H17C 109.5
C18 C4 C19 107.7(2)
C18 C4 C3 108.1(2)
C19 C4 C3 109.4(2)
C18 C4 C5 108.8(2)
C19 C4 C5 115.8(2)
C3 C4 C5 106.8(2)
O2 C7 C6 111.2(2)
O2 C7 C8 111.7(2)
C6 C7 C8 110.69(19)
O2 C7 H7 107.7
C6 C7 H7 107.7
C8 C7 H7 107.7
C10 C20 H20A 109.5
C10 C20 H20B 109.5
H20A C20 H20B 109.5
C10 C20 H20C 109.5
H20A C20 H20C 109.5
H20B C20 H20C 109.5
C3 C2 C1 111.0(2)
C3 C2 H2A 109.4
C1 C2 H2A 109.4
C3 C2 H2B 109.4
C1 C2 H2B 109.4
H2A C2 H2B 108.0
C15 O4 C16 105.5(3)
C2 C3 C4 114.0(3)
C2 C3 H3A 108.7
C4 C3 H3A 108.7
C2 C3 H3B 108.7
C4 C3 H3B 108.7
H3A C3 H3B 107.6
C16 C13 C14 104.3(3)
C16 C13 C12 128.0(3)
C14 C13 C12 127.6(3)
C4 C18 H18A 109.5
C4 C18 H18B 109.5
H18A C18 H18B 109.5
C4 C18 H18C 109.5
H18A C18 H18C 109.5
H18B C18 H18C 109.5
C4 C19 H19A 109.5
C4 C19 H19B 109.5
H19A C19 H19B 109.5
C4 C19 H19C 109.5
H19A C19 H19C 109.5
H19B C19 H19C 109.5
C15 C14 C13 108.2(3)
C15 C14 H14 125.9
C13 C14 H14 125.9
C13 C16 O4 111.7(3)
C13 C16 H16 124.1
O4 C16 H16 124.1
C14 C15 O4 110.3(3)
C14 C15 H15 124.8
O4 C15 H15 124.8

loop_
_geom_bond_atom_site_label_1
_geom_bond_atom_site_label_2
_geom_bond_distance
O3 C9 1.438(3)
O3 H3 0.8200
C9 C8 1.548(3)
C9 C11 1.556(3)
C9 C10 1.572(3)
C10 C1 1.536(3)
C10 C20 1.538(3)
C10 C5 1.571(3)
C5 C6 1.504(3)
C5 C4 1.560(3)
C5 H5 0.9800
C1 C2 1.518(4)
C1 H1A 0.9700
C1 H1B 0.9700
C6 O1 1.213(3)
C6 C7 1.511(4)
O2 C7 1.421(3)
O2 H2 0.88(3)
C8 C17 1.525(4)
C8 C7 1.534(4)
C8 H8 0.9800
C11 C12 1.527(3)
C11 H11A 0.9700
C11 H11B 0.9700
C12 C13 1.495(4)
C12 H12A 0.9700
C12 H12B 0.9700
C17 H17A 0.9600
C17 H17B 0.9600
C17 H17C 0.9600
C4 C18 1.531(4)
C4 C19 1.531(4)
C4 C3 1.537(3)
C7 H7 0.9800
C20 H20A 0.9600
C20 H20B 0.9600
C20 H20C 0.9600
C2 C3 1.514(4)
C2 H2A 0.9700
C2 H2B 0.9700
O4 C15 1.344(4)
O4 C16 1.358(4)
C3 H3A 0.9700
C3 H3B 0.9700
C13 C16 1.339(4)
C13 C14 1.406(4)
C18 H18A 0.9600
C18 H18B 0.9600
C18 H18C 0.9600
C19 H19A 0.9600
C19 H19B 0.9600
C19 H19C 0.9600
C14 C15 1.325(4)
C14 H14 0.9300
C16 H16 0.9300
C15 H15 0.9300

loop_
_geom_hbond_atom_site_label_D
_geom_hbond_atom_site_label_H
_geom_hbond_atom_site_label_A
_geom_hbond_site_symmetry_A
_geom_hbond_distance_DH
_geom_hbond_distance_HA
_geom_hbond_distance_DA
_geom_hbond_angle_DHA
_geom_hbond_publ_flag
O2 H2 O1 1_555 0.88(3) 2.06(4) 2.628(3) 122(3) y
O3 H3 O2 4_555 0.82 2.46 3.203(3) 151 y

loop_
_geom_torsion_atom_site_label_1
_geom_torsion_atom_site_label_2
_geom_torsion_atom_site_label_3
_geom_torsion_atom_site_label_4
_geom_torsion
O3 C9 C10 C1 58.2(2)
C8 C9 C10 C1 175.7(2)
C11 C9 C10 C1 -62.0(3)
O3 C9 C10 C20 179.43(17)
C8 C9 C10 C20 -63.1(2)
C11 C9 C10 C20 59.3(2)
O3 C9 C10 C5 -58.8(2)
C8 C9 C10 C5 58.7(2)
C11 C9 C10 C5 -178.96(18)
C1 C10 C5 C6 -175.4(2)
C20 C10 C5 C6 63.4(2)
C9 C10 C5 C6 -56.8(2)
C1 C10 C5 C4 50.9(3)
C20 C10 C5 C4 -70.3(3)
C9 C10 C5 C4 169.49(19)
C20 C10 C1 C2 71.2(3)
C5 C10 C1 C2 -50.6(3)
C9 C10 C1 C2 -168.6(2)
C4 C5 C6 O1 12.5(4)
C10 C5 C6 O1 -122.2(3)
C4 C5 C6 C7 -167.4(2)
C10 C5 C6 C7 57.9(3)
O3 C9 C8 C17 -66.3(3)
C11 C9 C8 C17 55.7(3)
C10 C9 C8 C17 178.7(2)
O3 C9 C8 C7 57.0(2)
C11 C9 C8 C7 179.04(19)
C10 C9 C8 C7 -57.9(3)
O3 C9 C11 C12 17.6(3)
C8 C9 C11 C12 -103.1(2)
C10 C9 C11 C12 133.9(2)
C9 C11 C12 C13 178.7(2)
C6 C5 C4 C18 60.4(3)
C10 C5 C4 C18 -169.0(2)
C6 C5 C4 C19 -61.1(3)
C10 C5 C4 C19 69.5(3)
C6 C5 C4 C3 176.8(2)
C10 C5 C4 C3 -52.5(3)
O1 C6 C7 O2 -2.5(3)
C5 C6 C7 O2 177.4(2)
O1 C6 C7 C8 122.3(3)
C5 C6 C7 C8 -57.8(3)
C17 C8 C7 O2 -54.3(3)
C9 C8 C7 O2 -179.9(2)
C17 C8 C7 C6 -178.8(2)
C9 C8 C7 C6 55.6(3)
C10 C1 C2 C3 55.8(3)
C1 C2 C3 C4 -57.4(3)
C18 C4 C3 C2 171.0(2)
C19 C4 C3 C2 -72.0(3)
C5 C4 C3 C2 54.1(3)
C11 C12 C13 C16 -107.2(4)
C11 C12 C13 C14 70.4(4)
C16 C13 C14 C15 -0.2(4)
C12 C13 C14 C15 -178.3(3)
C14 C13 C16 O4 0.5(4)
C12 C13 C16 O4 178.5(3)
C15 O4 C16 C13 -0.5(4)
C13 C14 C15 O4 -0.1(4)
C16 O4 C15 C14 0.4(4)

_cod_database_fobs_code 2240830
